data_2240647
loop_
_publ_author_name
'G\"orbitz, Carl Henrik'
'Paulsen, Jan Christian'
'Borgersen, Jon'

_publ_section_title
;
 Redetermined crystal structure of \b-<small>DL</small>-methionine at 320K
;
_journal_coeditor_code SU5129
_journal_issue 6
_journal_name_full 'Acta Crystallographica Section E'
_journal_page_first o398
_journal_page_last o399
_journal_paper_doi 10.1107/S2056989015008749
_journal_volume 71
_journal_year 2015
_chemical_formula_iupac 'C5 H11 N O2 S'
_chemical_formula_moiety 'C5 H11 N O2 S'
_chemical_formula_sum 'C5 H11 N O2 S'
_chemical_formula_weight 149.21
_chemical_name_common DL-methionine
_chemical_name_systematic
;
2-Amino-4-(methylsulfanyl)butanoic acid
;
_space_group_crystal_system monoclinic
_space_group_IT_number 15
_space_group_name_Hall '-C 2yc'
_space_group_name_H-M_alt 'C 1 2/c 1'
_symmetry_space_group_name_Hall '-C 2yc'
_symmetry_space_group_name_H-M 'C 1 2/c 1'
_atom_sites_solution_hydrogens geom
_audit_creation_method SHELXL-2013
_cell_angle_alpha 90
_cell_angle_beta 91.224(2)
_cell_angle_gamma 90
_cell_formula_units_Z 8
_cell_length_a 31.774(2)
_cell_length_b 4.6969(3)
_cell_length_c 9.8939(7)
_cell_measurement_reflns_used 4136
_cell_measurement_temperature 320(2)
_cell_measurement_theta_max 29.47
_cell_measurement_theta_min 2.56
_cell_volume 1476.22(17)
_computing_cell_refinement
;
SAINT-Plus (Bruker, 2014)
;
_computing_data_collection
;
APEX2 (Bruker, 2014)
;
_computing_data_reduction
;
SAINT-Plus (Bruker, 2014)
;
_computing_molecular_graphics
;
Mercury (Macrae <i>et al.</i>,  2008)
;
_computing_publication_material
;
SHELXL2014 (Sheldrick, 2015)
;
_computing_structure_refinement
;
SHELXL2014 (Sheldrick, 2015)
;
_computing_structure_solution
;
SHELXS2014 (Sheldrick, 2008)
;
_diffrn_ambient_temperature 320(2)
_diffrn_detector_area_resol_mean 8.3
_diffrn_measured_fraction_theta_full 0.996
_diffrn_measured_fraction_theta_max 0.996
_diffrn_measurement_device_type 'Bruker D8 Advance single-crystal CCD'
_diffrn_measurement_method 'Sets of exposures each taken over 0.5\% \w rotation'
_diffrn_radiation_monochromator graphite
_diffrn_radiation_source 'fine-focus sealed tube'
_diffrn_radiation_type MoK\a
_diffrn_radiation_wavelength 0.71073
_diffrn_reflns_av_R_equivalents 0.0314
_diffrn_reflns_limit_h_max 39
_diffrn_reflns_limit_h_min -44
_diffrn_reflns_limit_k_max 6
_diffrn_reflns_limit_k_min -6
_diffrn_reflns_limit_l_max 13
_diffrn_reflns_limit_l_min -13
_diffrn_reflns_number 10516
_diffrn_reflns_theta_full 25.242
_diffrn_reflns_theta_max 29.541
_diffrn_reflns_theta_min 2.565
_exptl_absorpt_coefficient_mu 0.369
_exptl_absorpt_correction_T_max 1.000
_exptl_absorpt_correction_T_min 0.924
_exptl_absorpt_correction_type multi-scan
_exptl_absorpt_process_details
;
(SADABS; Bruker, 2014)
;
_exptl_crystal_colour colourless
_exptl_crystal_density_diffrn 1.343
_exptl_crystal_description needle
_exptl_crystal_F_000 640
_exptl_crystal_size_max 0.72
_exptl_crystal_size_mid 0.15
_exptl_crystal_size_min 0.10
_refine_diff_density_max 0.336
_refine_diff_density_min -0.386
_refine_ls_extinction_method none
_refine_ls_goodness_of_fit_ref 1.032
_refine_ls_hydrogen_treatment mixed
_refine_ls_matrix_type full
_refine_ls_number_parameters 92
_refine_ls_number_reflns 2060
_refine_ls_number_restraints 0
_refine_ls_restrained_S_all 1.032
_refine_ls_R_factor_all 0.0666
_refine_ls_R_factor_gt 0.0456
_refine_ls_shift/su_max 0.001
_refine_ls_shift/su_mean 0.000
_refine_ls_structure_factor_coef Fsqd
_refine_ls_weighting_details 'w=1/[\s^2^(Fo^2^)+(0.0458P)^2^+1.6546P] where P=(Fo^2^+2Fc^2^)/3'
_refine_ls_weighting_scheme calc
_refine_ls_wR_factor_gt 0.1063
_refine_ls_wR_factor_ref 0.1159
_reflns_number_gt 1567
_reflns_number_total 2060
_reflns_threshold_expression I>2\s(I)
_cod_data_source_file su5129sup1.cif
_cod_data_source_block I
_cod_original_cell_volume 1476.20(18)
_cod_database_code 2240647
_shelx_space_group_comment
;
The symmetry employed for this shelxl refinement is uniquely defined
by the following loop, which should always be used as a source of
symmetry information in preference to the above space-group names.
They are only intended as comments.
;
_shelxl_version_number 20.13

loop_
_space_group_symop_operation_xyz
'x, y, z'
'-x, y, -z+1/2'
'x+1/2, y+1/2, z'
'-x+1/2, y+1/2, -z+1/2'
'-x, -y, -z'
'x, -y, z-1/2'
'-x+1/2, -y+1/2, -z'
'x+1/2, -y+1/2, z-1/2'

loop_
_atom_site_type_symbol
_atom_site_label
_atom_site_fract_x
_atom_site_fract_y
_atom_site_fract_z
_atom_site_U_iso_or_equiv
_atom_site_adp_type
_atom_site_calc_flag
_atom_site_occupancy
S S1 0.44096(2) 0.65785(16) 0.45693(7) 0.0684(2) Uani d 1
O O1 0.28350(4) 0.4246(2) 0.19616(11) 0.0316(3) Uani d 1
N N1 0.29732(4) 0.7975(3) 0.39652(12) 0.0252(3) Uani d 1
H H1 0.2705(6) 0.826(4) 0.3685(19) 0.038 Uiso d 1
H H2 0.2998(6) 0.627(5) 0.441(2) 0.038 Uiso d 1
H H3 0.3042(6) 0.926(4) 0.461(2) 0.038 Uiso d 1
C C1 0.30472(4) 0.6339(3) 0.16326(14) 0.0225(3) Uani d 1
C C2 0.32477(5) 0.8093(3) 0.27735(13) 0.0229(3) Uani d 1
H H21 0.3278 1.0073 0.2479 0.028 Uiso calc 1
O O2 0.31323(4) 0.7062(3) 0.04532(10) 0.0383(3) Uani d 1
C C3 0.36823(5) 0.6847(4) 0.31133(16) 0.0318(3) Uani d 1
H H31 0.3651 0.4828 0.3293 0.038 Uiso calc 1
H H32 0.3858 0.7044 0.2329 0.038 Uiso calc 1
C C4 0.39054(5) 0.8220(4) 0.43157(19) 0.0406(4) Uani d 1
H H41 0.3739 0.7986 0.5118 0.049 Uiso calc 1
H H42 0.3940 1.0242 0.4153 0.049 Uiso calc 1
C C5 0.45831(8) 0.8257(7) 0.6094(3) 0.0750(8) Uani d 1
H H51 0.4861 0.7596 0.6334 0.113 Uiso calc 1
H H52 0.4393 0.7799 0.6804 0.113 Uiso calc 1
H H53 0.4589 1.0282 0.5965 0.113 Uiso calc 1

loop_
_atom_site_aniso_label
_atom_site_aniso_U_11
_atom_site_aniso_U_22
_atom_site_aniso_U_33
_atom_site_aniso_U_12
_atom_site_aniso_U_13
_atom_site_aniso_U_23
S1 0.0405(3) 0.0825(5) 0.0809(4) 0.0201(3) -0.0269(3) -0.0255(4)
O1 0.0365(6) 0.0287(6) 0.0295(6) -0.0081(5) -0.0036(4) -0.0017(4)
N1 0.0289(6) 0.0278(6) 0.0189(6) 0.0044(5) -0.0031(5) -0.0035(5)
C1 0.0270(7) 0.0198(6) 0.0204(6) 0.0041(5) -0.0051(5) -0.0015(5)
C2 0.0308(7) 0.0192(6) 0.0186(6) -0.0018(5) -0.0028(5) 0.0008(5)
O2 0.0657(8) 0.0314(6) 0.0176(5) -0.0024(6) -0.0001(5) 0.0011(4)
C3 0.0278(7) 0.0356(8) 0.0318(8) 0.0003(7) -0.0033(6) -0.0050(7)
C4 0.0336(8) 0.0417(10) 0.0458(10) 0.0047(7) -0.0144(7) -0.0078(8)
C5 0.0579(14) 0.104(2) 0.0620(14) 0.0004(14) -0.0292(12) -0.0068(15)

loop_
_atom_type_symbol
_atom_type_description
_atom_type_scat_dispersion_real
_atom_type_scat_dispersion_imag
_atom_type_scat_source
C C 0.0033 0.0016 'International Tables Vol C Tables 4.2.6.8 and 6.1.1.4'
H H 0.0000 0.0000 'International Tables Vol C Tables 4.2.6.8 and 6.1.1.4'
N N 0.0061 0.0033 'International Tables Vol C Tables 4.2.6.8 and 6.1.1.4'
O O 0.0106 0.0060 'International Tables Vol C Tables 4.2.6.8 and 6.1.1.4'
S S 0.1246 0.1234 'International Tables Vol C Tables 4.2.6.8 and 6.1.1.4'

loop_
_geom_angle_atom_site_label_1
_geom_angle_atom_site_label_2
_geom_angle_atom_site_label_3
_geom_angle
C5 S1 C4 100.84(11)
C2 N1 H1 108.6(12)
C2 N1 H2 111.8(12)
H1 N1 H2 110.3(17)
C2 N1 H3 113.4(12)
H1 N1 H3 109.4(17)
H2 N1 H3 103.2(16)
O1 C1 O2 126.16(13)
O1 C1 C2 117.06(12)
O2 C1 C2 116.66(13)
N1 C2 C1 108.95(12)
N1 C2 C3 110.76(11)
C1 C2 C3 108.45(12)
N1 C2 H21 109.6
C1 C2 H21 109.6
C3 C2 H21 109.6
C4 C3 C2 114.47(13)
C4 C3 H31 108.6
C2 C3 H31 108.6
C4 C3 H32 108.6
C2 C3 H32 108.6
H31 C3 H32 107.6
C3 C4 S1 109.19(12)
C3 C4 H41 109.8
S1 C4 H41 109.8
C3 C4 H42 109.8
S1 C4 H42 109.8
H41 C4 H42 108.3
S1 C5 H51 109.5
S1 C5 H52 109.5
H51 C5 H52 109.5
S1 C5 H53 109.5
H51 C5 H53 109.5
H52 C5 H53 109.5

loop_
_geom_bond_atom_site_label_1
_geom_bond_atom_site_label_2
_geom_bond_distance
S1 C5 1.779(2)
S1 C4 1.7907(17)
O1 C1 1.2398(18)
N1 C2 1.4825(18)
N1 H1 0.90(2)
N1 H2 0.92(2)
N1 H3 0.90(2)
C1 O2 1.2504(18)
C1 C2 1.5258(19)
C2 C3 1.530(2)
C2 H21 0.9800
C3 C4 1.516(2)
C3 H31 0.9700
C3 H32 0.9700
C4 H41 0.9700
C4 H42 0.9700
C5 H51 0.9600
C5 H52 0.9600
C5 H53 0.9600

loop_
_geom_hbond_atom_site_label_D
_geom_hbond_atom_site_label_H
_geom_hbond_atom_site_label_A
_geom_hbond_site_symmetry_A
_geom_hbond_distance_DH
_geom_hbond_distance_HA
_geom_hbond_distance_DA
_geom_hbond_angle_DHA
N1 H1 O1 4 0.90(2) 1.88(2) 2.7732(17) 173.7(19)
N1 H2 O2 6_566 0.92(2) 1.92(2) 2.8264(18) 171.0(18)
N1 H3 O2 6_576 0.90(2) 1.94(2) 2.7973(18) 159.2(18)

loop_
_geom_torsion_atom_site_label_1
_geom_torsion_atom_site_label_2
_geom_torsion_atom_site_label_3
_geom_torsion_atom_site_label_4
_geom_torsion
O1 C1 C2 N1 -31.43(17)
O2 C1 C2 N1 152.41(13)
O1 C1 C2 C3 89.21(16)
O2 C1 C2 C3 -86.95(16)
N1 C2 C3 C4 -55.52(18)
C1 C2 C3 C4 -175.03(14)
C2 C3 C4 S1 -179.16(12)
C3 C4 S1 C5 -174.55(16)
H1 N1 C2 C1 -44.4(13)
H2 N1 C2 C1 76.5(13)
H3 N1 C2 C1 -167.3(14)

_cod_database_fobs_code 2240647
